data_4078224
loop_
_publ_author_name
'Vaquero, M\'onica'
'Vargas, Sergio'
'Su\'arez, Andr\'es'
'Garc\?\'ia-Garrido, Sergio E.'
'\'Alvarez, Eleuterio'
'Mancera, Manuel'
'Pizzano, Antonio'

_publ_section_title
;
 Synthesis, Characterization, and Reactivity of Ruthenium Bis-Allyl
 Complexes with Chiral Phosphine-Phosphite Ligands
;
_journal_issue 9
_journal_name_full Organometallics
_journal_page_first 3551
_journal_paper_doi 10.1021/om300018s
_journal_volume 31
_journal_year 2012
_chemical_absolute_configuration rmad
_chemical_formula_moiety '2(C36 H48 O3 P2 Ru), C6 H14'
_chemical_formula_sum 'C78 H110 O6 P4 Ru2'
_chemical_formula_weight 1469.68
_chemical_name_systematic
; 
 ? 
;
_space_group_IT_number 4
_symmetry_cell_setting monoclinic
_symmetry_Int_Tables_number 4
_symmetry_space_group_name_Hall 'P 2yb'
_symmetry_space_group_name_H-M 'P 1 21 1'
_atom_sites_solution_hydrogens geom
_atom_sites_solution_primary direct
_atom_sites_solution_secondary difmap
_audit_creation_method SHELXL-97
_cell_angle_alpha 90.00
_cell_angle_beta 99.9920(10)
_cell_angle_gamma 90.00
_cell_formula_units_Z 2
_cell_length_a 14.2819(3)
_cell_length_b 9.1550(2)
_cell_length_c 28.3217(5)
_cell_measurement_reflns_used 7737
_cell_measurement_temperature 100(2)
_cell_measurement_theta_max 30.55
_cell_measurement_theta_min 2.65
_cell_volume 3646.92(13)
_computing_cell_refinement 'SAINT+ v. 7.06 a (Bruker AXS, 2003)'
_computing_data_collection 'APEX-W2K-NT v. 1.0 (Bruker AXS, 2004)'
_computing_data_reduction 'SAINT+ v. 7.06 a (Bruker AXS, 2001)'
_computing_molecular_graphics 'XP, SHELXTL v. 6.10 (Bruker, 2000)'
_computing_publication_material 'XCIF, SHELXTL v. 6.12 (Bruker, 2001)'
_computing_structure_refinement 'SHELXL-97 (Sheldrick, 1997)'
_computing_structure_solution 'SHELXS-97 (Sheldrick, 1990)'
_diffrn_ambient_temperature 100(2)
_diffrn_detector_area_resol_mean 8.26
_diffrn_measured_fraction_theta_full 0.986
_diffrn_measured_fraction_theta_max 0.986
_diffrn_measurement_device_type
;
 Bruker-Nonius X8kappa APEX II CCD area detector'
;
_diffrn_measurement_method 'phi and omega scans with narrow frames'
_diffrn_radiation_monochromator graphite
_diffrn_radiation_source 'fine-focus sealed tube'
_diffrn_radiation_type MoK\a
_diffrn_radiation_wavelength 0.71073
_diffrn_reflns_av_R_equivalents 0.0247
_diffrn_reflns_av_sigmaI/netI 0.0308
_diffrn_reflns_limit_h_max 20
_diffrn_reflns_limit_h_min -20
_diffrn_reflns_limit_k_max 13
_diffrn_reflns_limit_k_min -9
_diffrn_reflns_limit_l_max 40
_diffrn_reflns_limit_l_min -40
_diffrn_reflns_number 61278
_diffrn_reflns_theta_full 30.58
_diffrn_reflns_theta_max 30.58
_diffrn_reflns_theta_min 0.73
_diffrn_standards_decay_% 0
_exptl_absorpt_coefficient_mu 0.553
_exptl_absorpt_correction_T_max 0.9022
_exptl_absorpt_correction_T_min 0.8258
_exptl_absorpt_correction_type multi-scan
_exptl_absorpt_process_details
;
 SADABS: Area-Detector Absorption Correction. Bruker-AXS
 within v. 7.06 a (Bruker AXS, 2003); ratio of minimum to maximum
 apparent transmission:  0.557670m
;
_exptl_crystal_colour colourless
_exptl_crystal_density_diffrn 1.338
_exptl_crystal_density_method 'not measured'
_exptl_crystal_description prism
_exptl_crystal_F_000 1548
_exptl_crystal_size_max 0.36
_exptl_crystal_size_mid 0.34
_exptl_crystal_size_min 0.19
_refine_diff_density_max 1.135
_refine_diff_density_min -0.572
_refine_diff_density_rms 0.074
_refine_ls_abs_structure_details 'Flack H D (1983), Acta Cryst. A39, 876-881'
_refine_ls_abs_structure_Flack -0.016(10)
_refine_ls_extinction_method none
_refine_ls_goodness_of_fit_ref 1.090
_refine_ls_hydrogen_treatment constr
_refine_ls_matrix_type fullcycle
_refine_ls_number_parameters 811
_refine_ls_number_reflns 19713
_refine_ls_number_restraints 1
_refine_ls_restrained_S_all 1.090
_refine_ls_R_factor_all 0.0278
_refine_ls_R_factor_gt 0.0265
_refine_ls_shift/su_max 0.026
_refine_ls_shift/su_mean 0.005
_refine_ls_structure_factor_coef Fsqd
_refine_ls_weighting_details 'calc w=1/[\s^2^(Fo^2^)+(0.0299P)^2^+1.0173P] where P=(Fo^2^+2Fc^2^)/3'
_refine_ls_weighting_scheme calc
_refine_ls_wR_factor_gt 0.0636
_refine_ls_wR_factor_ref 0.0642
_reflns_number_gt 19043
_reflns_number_total 19713
_reflns_threshold_expression >2sigma(I)
_cod_data_source_file om300018s_si_002.cif
_cod_data_source_block 1g
_cod_depositor_comments
;
The following automatic conversions were performed:

'_symmetry_cell_setting' value 'Monoclinic' changed to 'monoclinic'
according to /home/saulius/struct/CIF-dictionaries/cif_core.dic
dictionary named 'cif_core.dic' version 2.4.1 from 2010-06-29.

Automatic conversion script
Id: cif_fix_values 1715 2011-07-08 13:25:40Z adriana 
;
_cod_original_sg_symbol_H-M P2(1)
_cod_database_code 4078224

loop_
_symmetry_equiv_pos_as_xyz
'x, y, z'
'-x, y+1/2, -z'

loop_
_atom_site_label
_atom_site_type_symbol
_atom_site_fract_x
_atom_site_fract_y
_atom_site_fract_z
_atom_site_U_iso_or_equiv
_atom_site_adp_type
_atom_site_occupancy
_atom_site_symmetry_multiplicity
_atom_site_calc_flag
_atom_site_refinement_flags
Ru1 Ru 0.730244(9) 0.598626(15) 0.081214(4) 0.01180(3) Uani 1 1 d .
P1 P 0.86609(3) 0.71772(5) 0.093371(16) 0.01208(9) Uani 1 1 d .
P2 P 0.71141(3) 0.65941(5) 0.000090(16) 0.01272(9) Uani 1 1 d .
O1 O 0.88544(9) 0.86641(15) 0.12552(4) 0.0139(3) Uani 1 1 d .
O2 O 0.95861(9) 0.62133(15) 0.11735(4) 0.0145(3) Uani 1 1 d .
O3 O 0.90339(9) 0.79543(15) 0.04830(4) 0.0145(3) Uani 1 1 d .
C1 C 0.90034(13) 0.8482(2) 0.17542(6) 0.0139(3) Uani 1 1 d .
C2 C 0.82819(14) 0.8846(2) 0.19991(7) 0.0174(4) Uani 1 1 d .
H2 H 0.7690 0.9194 0.1832 0.021 Uiso 1 1 d R
C3 C 0.84359(14) 0.8691(2) 0.24954(7) 0.0193(4) Uani 1 1 d .
H3 H 0.7953 0.8976 0.2669 0.023 Uiso 1 1 d R
C4 C 0.92867(15) 0.8127(2) 0.27419(7) 0.0189(4) Uani 1 1 d .
C5 C 1.00177(14) 0.7749(2) 0.24888(7) 0.0163(4) Uani 1 1 d .
C6 C 0.98905(13) 0.7996(2) 0.19904(6) 0.0140(3) Uani 1 1 d .
C7 C 1.06685(13) 0.7730(2) 0.17104(6) 0.0132(3) Uani 1 1 d .
C8 C 1.15860(13) 0.8348(2) 0.18294(6) 0.0155(3) Uani 1 1 d .
C9 C 1.22980(13) 0.7963(2) 0.15654(7) 0.0172(4) Uani 1 1 d .
C10 C 1.20868(13) 0.6995(2) 0.11832(7) 0.0184(4) Uani 1 1 d .
H10 H 1.2574 0.6715 0.1012 0.022 Uiso 1 1 d R
C11 C 1.11799(13) 0.6431(2) 0.10471(7) 0.0163(4) Uani 1 1 d .
H11 H 1.1038 0.5788 0.0781 0.020 Uiso 1 1 d R
C12 C 1.04863(13) 0.6826(2) 0.13073(6) 0.0145(3) Uani 1 1 d .
C13 C 0.94142(17) 0.7906(3) 0.32773(7) 0.0258(5) Uani 1 1 d .
H13A H 0.8838 0.8219 0.3393 0.039 Uiso 1 1 d R
H13B H 0.9957 0.8484 0.3435 0.039 Uiso 1 1 d R
H13C H 0.9531 0.6869 0.3352 0.039 Uiso 1 1 d R
C14 C 1.08850(15) 0.7018(2) 0.27568(7) 0.0202(4) Uani 1 1 d .
H14A H 1.1232 0.7702 0.2990 0.030 Uiso 1 1 d R
H14B H 1.1295 0.6711 0.2531 0.030 Uiso 1 1 d R
H14C H 1.0697 0.6160 0.2925 0.030 Uiso 1 1 d R
C15 C 1.18257(14) 0.9457(2) 0.22273(7) 0.0203(4) Uani 1 1 d .
H15A H 1.1243 0.9751 0.2341 0.030 Uiso 1 1 d R
H15B H 1.2119 1.0315 0.2106 0.030 Uiso 1 1 d R
H15C H 1.2270 0.9023 0.2493 0.030 Uiso 1 1 d R
C16 C 1.32869(14) 0.8592(3) 0.16944(8) 0.0252(5) Uani 1 1 d .
H16A H 1.3701 0.8143 0.1493 0.038 Uiso 1 1 d R
H16B H 1.3538 0.8389 0.2032 0.038 Uiso 1 1 d R
H16C H 1.3264 0.9650 0.1641 0.038 Uiso 1 1 d R
C17 C 0.90700(13) 0.7159(2) 0.00639(6) 0.0146(3) Uani 1 1 d .
C18 C 0.82721(13) 0.6453(2) -0.01954(6) 0.0145(3) Uani 1 1 d .
C19 C 0.84209(13) 0.5662(2) -0.06001(6) 0.0168(4) Uani 1 1 d .
H19 H 0.7901 0.5156 -0.0784 0.020 Uiso 1 1 d R
C20 C 0.93041(14) 0.5597(2) -0.07410(6) 0.0193(4) Uani 1 1 d .
H20 H 0.9388 0.5017 -0.1008 0.023 Uiso 1 1 d R
C21 C 1.00632(14) 0.6376(2) -0.04913(7) 0.0195(4) Uani 1 1 d .
H21 H 1.0660 0.6371 -0.0596 0.023 Uiso 1 1 d R
C22 C 0.99432(14) 0.7169(2) -0.00857(7) 0.0176(4) Uani 1 1 d .
H22 H 1.0458 0.7712 0.0087 0.021 Uiso 1 1 d R
C23 C 0.67342(14) 0.8470(2) -0.02200(7) 0.0175(4) Uani 1 1 d .
H23 H 0.6061 0.8590 -0.0173 0.021 Uiso 1 1 d R
C24 C 0.73038(15) 0.9715(2) 0.00571(8) 0.0223(4) Uani 1 1 d .
H24A H 0.7948 0.9732 -0.0019 0.033 Uiso 1 1 d R
H24B H 0.7339 0.9562 0.0402 0.033 Uiso 1 1 d R
H24C H 0.6988 1.0649 -0.0035 0.033 Uiso 1 1 d R
C25 C 0.67354(16) 0.8681(3) -0.07559(7) 0.0243(4) Uani 1 1 d .
H25A H 0.6466 0.9640 -0.0856 0.036 Uiso 1 1 d R
H25B H 0.6352 0.7915 -0.0938 0.036 Uiso 1 1 d R
H25C H 0.7389 0.8626 -0.0817 0.036 Uiso 1 1 d R
C26 C 0.63173(13) 0.5469(2) -0.04547(6) 0.0167(4) Uani 1 1 d .
H26 H 0.6542 0.5603 -0.0767 0.020 Uiso 1 1 d R
C27 C 0.63955(15) 0.3838(2) -0.03355(7) 0.0210(4) Uani 1 1 d .
H27A H 0.6203 0.3666 -0.0025 0.032 Uiso 1 1 d R
H27B H 0.7055 0.3518 -0.0321 0.032 Uiso 1 1 d R
H27C H 0.5979 0.3285 -0.0584 0.032 Uiso 1 1 d R
C28 C 0.52662(13) 0.5936(3) -0.05332(7) 0.0235(4) Uani 1 1 d .
H28A H 0.4912 0.5408 -0.0808 0.035 Uiso 1 1 d R
H28B H 0.5220 0.6989 -0.0595 0.035 Uiso 1 1 d R
H28C H 0.4998 0.5709 -0.0246 0.035 Uiso 1 1 d R
C29 C 0.78787(15) 0.4761(2) 0.14855(7) 0.0198(4) Uani 1 1 d .
H29A H 0.8558 0.4915 0.1621 0.024 Uiso 1 1 d R
H29B H 0.7464 0.4703 0.1731 0.024 Uiso 1 1 d R
C30 C 0.76734(14) 0.3777(2) 0.10921(7) 0.0180(4) Uani 1 1 d .
C31 C 0.81337(14) 0.3955(2) 0.06956(7) 0.0168(4) Uani 1 1 d .
H31A H 0.7890 0.3367 0.0407 0.020 Uiso 1 1 d R
H31B H 0.8835 0.4035 0.0765 0.020 Uiso 1 1 d R
C32 C 0.69498(16) 0.2574(2) 0.10914(8) 0.0262(5) Uani 1 1 d .
H32A H 0.6631 0.2386 0.0762 0.039 Uiso 1 1 d R
H32B H 0.6478 0.2873 0.1286 0.039 Uiso 1 1 d R
H32C H 0.7270 0.1683 0.1226 0.039 Uiso 1 1 d R
C33 C 0.64069(14) 0.7875(2) 0.09439(7) 0.0199(4) Uani 1 1 d .
H33A H 0.6701 0.8596 0.1186 0.024 Uiso 1 1 d R
H33B H 0.6013 0.8323 0.0659 0.024 Uiso 1 1 d R
C34 C 0.60522(13) 0.6586(2) 0.11202(7) 0.0201(4) Uani 1 1 d .
C35 C 0.57343(14) 0.5480(2) 0.07738(7) 0.0228(4) Uani 1 1 d .
H35A H 0.5299 0.5790 0.0480 0.027 Uiso 1 1 d R
H35B H 0.5574 0.4519 0.0899 0.027 Uiso 1 1 d R
C36 C 0.60130(16) 0.6399(3) 0.16437(8) 0.0279(5) Uani 1 1 d .
H36A H 0.6547 0.6919 0.1836 0.042 Uiso 1 1 d R
H36B H 0.6054 0.5357 0.1725 0.042 Uiso 1 1 d R
H36C H 0.5413 0.6796 0.1711 0.042 Uiso 1 1 d R
Ru2 Ru 0.282512(9) 0.072468(15) 0.429806(5) 0.01384(3) Uani 1 1 d .
P3 P 0.14763(3) 0.19148(5) 0.412358(16) 0.01255(9) Uani 1 1 d .
P4 P 0.28408(3) 0.12379(5) 0.510791(16) 0.01361(9) Uani 1 1 d .
O4 O 0.13537(9) 0.34413(15) 0.38200(4) 0.0143(3) Uani 1 1 d .
O5 O 0.05871(8) 0.09849(16) 0.38264(4) 0.0150(2) Uani 1 1 d .
O6 O 0.10021(9) 0.26393(15) 0.45499(5) 0.0152(3) Uani 1 1 d .
C37 C 0.12890(13) 0.3337(2) 0.33228(6) 0.0145(3) Uani 1 1 d .
C38 C 0.20606(14) 0.3731(2) 0.31187(7) 0.0190(4) Uani 1 1 d .
H38 H 0.2637 0.4032 0.3314 0.023 Uiso 1 1 d R
C39 C 0.19843(15) 0.3683(2) 0.26244(7) 0.0206(4) Uani 1 1 d .
H39 H 0.2509 0.3978 0.2482 0.025 Uiso 1 1 d R
C40 C 0.11610(15) 0.3214(2) 0.23341(7) 0.0193(4) Uani 1 1 d .
C41 C 0.03782(14) 0.2776(2) 0.25427(7) 0.0175(4) Uani 1 1 d .
C42 C 0.04241(13) 0.2910(2) 0.30434(7) 0.0146(3) Uani 1 1 d .
C43 C -0.04036(13) 0.2592(2) 0.32816(6) 0.0136(3) Uani 1 1 d .
C44 C -0.13010(13) 0.3251(2) 0.31409(7) 0.0158(4) Uani 1 1 d .
C45 C -0.20708(13) 0.2826(2) 0.33584(7) 0.0178(4) Uani 1 1 d .
C46 C -0.19396(14) 0.1784(2) 0.37202(7) 0.0188(4) Uani 1 1 d .
H46 H -0.2467 0.1478 0.3859 0.023 Uiso 1 1 d R
C47 C -0.10497(13) 0.1182(2) 0.38825(6) 0.0171(4) Uani 1 1 d .
H47 H -0.0960 0.0491 0.4136 0.021 Uiso 1 1 d R
C48 C -0.02942(13) 0.1613(2) 0.36650(6) 0.0147(3) Uani 1 1 d .
C49 C 0.10964(18) 0.3161(3) 0.17971(7) 0.0276(5) Uani 1 1 d .
H49A H 0.1689 0.3529 0.1711 0.041 Uiso 1 1 d R
H49B H 0.0564 0.3769 0.1645 0.041 Uiso 1 1 d R
H49C H 0.0993 0.2150 0.1686 0.041 Uiso 1 1 d R
C50 C -0.04688(15) 0.2120(2) 0.22250(7) 0.0207(4) Uani 1 1 d .
H50A H -0.0786 0.2871 0.2007 0.031 Uiso 1 1 d R
H50B H -0.0914 0.1741 0.2423 0.031 Uiso 1 1 d R
H50C H -0.0259 0.1321 0.2038 0.031 Uiso 1 1 d R
C51 C -0.14629(15) 0.4450(2) 0.27723(7) 0.0209(4) Uani 1 1 d .
H51A H -0.0858 0.4705 0.2674 0.031 Uiso 1 1 d R
H51B H -0.1722 0.5311 0.2910 0.031 Uiso 1 1 d R
H51C H -0.1914 0.4115 0.2492 0.031 Uiso 1 1 d R
C52 C -0.30420(14) 0.3504(3) 0.32072(8) 0.0243(4) Uani 1 1 d .
H52A H -0.3499 0.3025 0.3378 0.036 Uiso 1 1 d R
H52B H -0.3246 0.3379 0.2861 0.036 Uiso 1 1 d R
H52C H -0.3011 0.4548 0.3285 0.036 Uiso 1 1 d R
C53 C 0.08787(13) 0.1832(2) 0.49509(6) 0.0140(3) Uani 1 1 d .
C54 C 0.16292(12) 0.1109(2) 0.52422(6) 0.0144(3) Uani 1 1 d .
C55 C 0.13979(14) 0.0317(2) 0.56296(7) 0.0173(4) Uani 1 1 d .
H55 H 0.1882 -0.0222 0.5828 0.021 Uiso 1 1 d R
C56 C 0.04837(14) 0.0293(2) 0.57316(7) 0.0181(4) Uani 1 1 d .
H56 H 0.0349 -0.0266 0.5994 0.022 Uiso 1 1 d R
C57 C -0.02348(13) 0.1084(2) 0.54506(6) 0.0180(4) Uani 1 1 d .
H57 H -0.0857 0.1096 0.5526 0.022 Uiso 1 1 d R
C58 C -0.00345(13) 0.1859(2) 0.50581(7) 0.0172(4) Uani 1 1 d .
H58 H -0.0520 0.2405 0.4864 0.021 Uiso 1 1 d R
C59 C 0.31971(15) 0.3083(2) 0.53638(7) 0.0196(4) Uani 1 1 d .
H59 H 0.3887 0.3200 0.5348 0.023 Uiso 1 1 d R
C60 C 0.26822(16) 0.4357(2) 0.50809(8) 0.0252(4) Uani 1 1 d .
H60A H 0.2025 0.4400 0.5137 0.038 Uiso 1 1 d R
H60B H 0.2684 0.4214 0.4738 0.038 Uiso 1 1 d R
H60C H 0.3008 0.5273 0.5186 0.038 Uiso 1 1 d R
C61 C 0.31087(17) 0.3255(3) 0.58908(8) 0.0289(5) Uani 1 1 d .
H61A H 0.3328 0.4231 0.6002 0.043 Uiso 1 1 d R
H61B H 0.3499 0.2514 0.6082 0.043 Uiso 1 1 d R
H61C H 0.2443 0.3133 0.5926 0.043 Uiso 1 1 d R
C62 C 0.35339(14) 0.0049(2) 0.55822(7) 0.0183(4) Uani 1 1 d .
H62 H 0.3239 0.0163 0.5876 0.022 Uiso 1 1 d R
C63 C 0.34484(16) -0.1565(2) 0.54428(8) 0.0240(4) Uani 1 1 d .
H63A H 0.3702 -0.1717 0.5146 0.036 Uiso 1 1 d R
H63B H 0.2778 -0.1858 0.5392 0.036 Uiso 1 1 d R
H63C H 0.3810 -0.2156 0.5700 0.036 Uiso 1 1 d R
C64 C 0.45903(14) 0.0476(3) 0.57244(8) 0.0265(5) Uani 1 1 d .
H64A H 0.4876 -0.0074 0.6010 0.040 Uiso 1 1 d R
H64B H 0.4639 0.1525 0.5793 0.040 Uiso 1 1 d R
H64C H 0.4927 0.0247 0.5460 0.040 Uiso 1 1 d R
C65 C 0.19783(15) -0.1334(2) 0.43335(8) 0.0219(4) Uani 1 1 d .
H65A H 0.2176 -0.1972 0.4615 0.026 Uiso 1 1 d R
H65B H 0.1280 -0.1256 0.4236 0.026 Uiso 1 1 d R
C66 C 0.25171(16) -0.1428(3) 0.39619(8) 0.0262(5) Uani 1 1 d .
C67 C 0.23799(16) -0.0385(3) 0.35866(7) 0.0260(5) Uani 1 1 d .
H67A H 0.1717 -0.0221 0.3423 0.031 Uiso 1 1 d R
H67B H 0.2848 -0.0389 0.3367 0.031 Uiso 1 1 d R
C68 C 0.3264(2) -0.2607(3) 0.39790(11) 0.0443(7) Uani 1 1 d .
H68A H 0.2977 -0.3480 0.3813 0.066 Uiso 1 1 d R
H68B H 0.3518 -0.2850 0.4314 0.066 Uiso 1 1 d R
H68C H 0.3781 -0.2257 0.3821 0.066 Uiso 1 1 d R
C69 C 0.37528(14) 0.2628(3) 0.42418(8) 0.0240(4) Uani 1 1 d .
H69A H 0.3514 0.3361 0.3993 0.029 Uiso 1 1 d R
H69B H 0.4076 0.3061 0.4547 0.029 Uiso 1 1 d R
C70 C 0.41655(14) 0.1349(3) 0.40864(7) 0.0266(5) Uani 1 1 d .
C71 C 0.44018(15) 0.0228(3) 0.44285(8) 0.0292(5) Uani 1 1 d .
H71A H 0.4770 0.0514 0.4744 0.035 Uiso 1 1 d R
H71B H 0.4597 -0.0721 0.4309 0.035 Uiso 1 1 d R
C72 C 0.43417(16) 0.1212(4) 0.35777(8) 0.0370(6) Uani 1 1 d .
H72A H 0.3841 0.1728 0.3360 0.056 Uiso 1 1 d R
H72B H 0.4338 0.0177 0.3489 0.056 Uiso 1 1 d R
H72C H 0.4961 0.1640 0.3554 0.056 Uiso 1 1 d R
C73 C 0.5768(2) -0.1099(3) 0.27194(10) 0.0428(7) Uani 1 1 d .
H73A H 0.6017 -0.0661 0.3032 0.064 Uiso 1 1 d R
H73B H 0.6190 -0.1891 0.2655 0.064 Uiso 1 1 d R
H73C H 0.5131 -0.1491 0.2723 0.064 Uiso 1 1 d R
C74 C 0.57168(19) 0.0062(3) 0.23290(9) 0.0364(6) Uani 1 1 d .
H74A H 0.6361 0.0467 0.2333 0.044 Uiso 1 1 d R
H74B H 0.5508 -0.0404 0.2013 0.044 Uiso 1 1 d R
C75 C 0.50411(16) 0.1302(3) 0.23883(7) 0.0289(5) Uani 1 1 d .
H75A H 0.5237 0.1743 0.2709 0.035 Uiso 1 1 d R
H75B H 0.4393 0.0901 0.2373 0.035 Uiso 1 1 d R
C76 C 0.50128(17) 0.2493(3) 0.20083(8) 0.0310(5) Uani 1 1 d .
H76A H 0.4856 0.2039 0.1687 0.037 Uiso 1 1 d R
H76B H 0.5654 0.2930 0.2037 0.037 Uiso 1 1 d R
C77 C 0.42959(17) 0.3715(3) 0.20447(9) 0.0340(6) Uani 1 1 d .
H77A H 0.4274 0.4376 0.1766 0.041 Uiso 1 1 d R
H77B H 0.3657 0.3275 0.2025 0.041 Uiso 1 1 d R
C78 C 0.45157(19) 0.4616(3) 0.25026(9) 0.0366(6) Uani 1 1 d .
H78A H 0.4479 0.3991 0.2780 0.055 Uiso 1 1 d R
H78B H 0.4053 0.5412 0.2490 0.055 Uiso 1 1 d R
H78C H 0.5157 0.5025 0.2533 0.055 Uiso 1 1 d R

loop_
_atom_site_aniso_label
_atom_site_aniso_U_11
_atom_site_aniso_U_22
_atom_site_aniso_U_33
_atom_site_aniso_U_23
_atom_site_aniso_U_13
_atom_site_aniso_U_12
Ru1 0.01161(5) 0.01106(7) 0.01215(5) 0.00065(5) 0.00041(4) 0.00017(5)
P1 0.0120(2) 0.0113(2) 0.01215(19) -0.00069(16) -0.00008(16) 0.00008(17)
P2 0.0125(2) 0.0116(2) 0.01290(19) 0.00127(17) -0.00097(16) -0.00071(17)
O1 0.0171(6) 0.0120(7) 0.0115(6) -0.0001(5) -0.0005(5) 0.0011(5)
O2 0.0131(5) 0.0114(7) 0.0176(6) -0.0019(5) -0.0014(4) 0.0000(5)
O3 0.0160(6) 0.0144(7) 0.0127(6) -0.0025(5) 0.0014(5) -0.0039(5)
C1 0.0183(8) 0.0103(9) 0.0127(7) -0.0010(6) 0.0017(6) -0.0017(7)
C2 0.0178(9) 0.0153(10) 0.0188(9) -0.0028(7) 0.0023(7) 0.0001(7)
C3 0.0208(9) 0.0185(10) 0.0200(9) -0.0031(8) 0.0078(7) -0.0034(8)
C4 0.0274(10) 0.0135(10) 0.0158(8) -0.0016(7) 0.0038(7) -0.0053(8)
C5 0.0220(9) 0.0105(9) 0.0151(8) -0.0011(7) 0.0002(7) -0.0042(7)
C6 0.0171(8) 0.0098(9) 0.0150(8) -0.0008(7) 0.0021(7) -0.0011(7)
C7 0.0137(8) 0.0107(9) 0.0140(8) 0.0009(6) -0.0011(6) 0.0022(7)
C8 0.0176(8) 0.0123(9) 0.0149(8) 0.0010(7) -0.0021(7) -0.0002(7)
C9 0.0137(8) 0.0178(10) 0.0186(8) 0.0027(7) -0.0012(7) -0.0011(7)
C10 0.0156(8) 0.0198(10) 0.0198(9) -0.0002(8) 0.0033(7) 0.0020(7)
C11 0.0167(8) 0.0150(9) 0.0159(8) -0.0017(7) -0.0008(7) 0.0013(7)
C12 0.0134(8) 0.0127(9) 0.0160(8) 0.0011(7) -0.0018(6) -0.0005(7)
C13 0.0397(12) 0.0228(12) 0.0157(9) -0.0015(8) 0.0070(9) -0.0043(9)
C14 0.0250(10) 0.0157(10) 0.0173(8) 0.0012(7) -0.0034(7) -0.0002(8)
C15 0.0198(9) 0.0176(10) 0.0219(9) -0.0029(8) -0.0010(7) -0.0028(8)
C16 0.0147(9) 0.0322(13) 0.0273(10) -0.0014(9) 0.0002(8) -0.0054(8)
C17 0.0176(8) 0.0130(9) 0.0128(8) -0.0004(7) 0.0016(6) -0.0010(7)
C18 0.0152(8) 0.0133(9) 0.0144(8) 0.0031(6) 0.0008(6) 0.0000(7)
C19 0.0188(8) 0.0159(10) 0.0142(7) -0.0001(7) -0.0014(6) -0.0019(7)
C20 0.0245(9) 0.0181(10) 0.0156(7) -0.0014(7) 0.0040(7) 0.0009(8)
C21 0.0186(9) 0.0225(11) 0.0180(8) 0.0016(7) 0.0045(7) 0.0013(7)
C22 0.0157(8) 0.0196(10) 0.0167(8) -0.0005(7) 0.0007(7) -0.0030(7)
C23 0.0166(9) 0.0133(9) 0.0210(9) 0.0046(7) -0.0013(7) -0.0005(7)
C24 0.0232(10) 0.0132(10) 0.0281(10) 0.0029(8) -0.0024(8) -0.0005(8)
C25 0.0291(11) 0.0224(11) 0.0194(9) 0.0073(8) -0.0012(8) -0.0042(9)
C26 0.0153(8) 0.0174(10) 0.0158(8) 0.0016(7) -0.0020(6) -0.0029(7)
C27 0.0250(10) 0.0150(10) 0.0215(9) -0.0014(8) -0.0003(8) -0.0047(8)
C28 0.0171(8) 0.0256(11) 0.0248(8) 0.0021(9) -0.0045(7) -0.0040(9)
C29 0.0207(9) 0.0222(11) 0.0156(8) 0.0055(8) 0.0007(7) 0.0020(8)
C30 0.0186(9) 0.0143(10) 0.0199(9) 0.0062(7) -0.0003(7) 0.0015(7)
C31 0.0164(9) 0.0144(10) 0.0185(8) 0.0001(7) 0.0005(7) 0.0020(7)
C32 0.0274(11) 0.0192(11) 0.0313(11) 0.0089(9) 0.0030(9) -0.0069(9)
C33 0.0173(9) 0.0185(10) 0.0234(9) -0.0007(8) 0.0020(7) 0.0038(8)
C34 0.0124(8) 0.0249(11) 0.0236(9) -0.0007(8) 0.0048(7) 0.0026(7)
C35 0.0157(8) 0.0249(11) 0.0279(10) -0.0013(8) 0.0041(7) -0.0022(8)
C36 0.0301(11) 0.0286(13) 0.0286(11) -0.0002(9) 0.0153(9) 0.0006(9)
Ru2 0.01151(6) 0.01490(8) 0.01453(6) -0.00250(5) 0.00065(4) 0.00041(5)
P3 0.0127(2) 0.0114(2) 0.01303(19) 0.00028(17) 0.00065(16) -0.00095(17)
P4 0.01229(19) 0.0125(2) 0.01495(19) -0.00190(17) -0.00080(15) 0.00083(16)
O4 0.0167(6) 0.0125(7) 0.0131(6) -0.0001(5) 0.0015(5) -0.0023(5)
O5 0.0131(5) 0.0130(6) 0.0170(5) 0.0027(6) -0.0026(4) -0.0014(5)
O6 0.0156(6) 0.0160(7) 0.0141(6) 0.0025(5) 0.0023(5) 0.0025(5)
C37 0.0193(9) 0.0104(9) 0.0136(8) 0.0000(7) 0.0021(7) 0.0005(7)
C38 0.0194(9) 0.0166(10) 0.0211(9) 0.0013(8) 0.0040(7) 0.0007(7)
C39 0.0235(10) 0.0179(10) 0.0233(9) 0.0020(8) 0.0117(8) 0.0021(8)
C40 0.0279(10) 0.0144(10) 0.0164(8) 0.0020(7) 0.0061(8) 0.0051(8)
C41 0.0242(9) 0.0117(9) 0.0161(8) 0.0000(7) 0.0016(7) 0.0026(7)
C42 0.0166(8) 0.0105(9) 0.0161(8) 0.0021(7) 0.0008(7) 0.0006(7)
C43 0.0137(8) 0.0126(9) 0.0139(8) -0.0006(7) 0.0000(6) -0.0021(7)
C44 0.0172(8) 0.0132(9) 0.0152(8) -0.0015(7) -0.0022(7) -0.0010(7)
C45 0.0137(8) 0.0196(10) 0.0181(8) -0.0030(7) -0.0030(7) 0.0005(7)
C46 0.0168(8) 0.0187(10) 0.0205(9) -0.0002(8) 0.0021(7) -0.0034(8)
C47 0.0170(8) 0.0156(10) 0.0180(8) 0.0031(7) 0.0008(6) -0.0027(7)
C48 0.0136(8) 0.0121(9) 0.0166(8) 0.0004(7) -0.0018(6) 0.0001(7)
C49 0.0404(13) 0.0268(13) 0.0178(9) 0.0023(8) 0.0113(9) 0.0063(10)
C50 0.0279(10) 0.0151(10) 0.0167(8) -0.0019(7) -0.0030(8) -0.0010(8)
C51 0.0213(9) 0.0197(11) 0.0196(9) 0.0039(8) -0.0021(7) 0.0016(8)
C52 0.0151(9) 0.0318(13) 0.0240(10) 0.0013(9) -0.0025(7) 0.0034(8)
C53 0.0153(8) 0.0130(9) 0.0134(7) 0.0000(7) 0.0018(6) 0.0000(7)
C54 0.0145(7) 0.0138(9) 0.0139(7) -0.0020(7) 0.0001(6) 0.0007(7)
C55 0.0183(8) 0.0173(10) 0.0150(8) 0.0003(7) -0.0006(7) 0.0017(7)
C56 0.0230(9) 0.0168(10) 0.0147(8) 0.0007(7) 0.0038(7) 0.0002(7)
C57 0.0167(8) 0.0198(10) 0.0182(8) -0.0013(8) 0.0050(6) -0.0014(8)
C58 0.0150(8) 0.0189(10) 0.0169(8) 0.0004(7) 0.0008(7) 0.0013(7)
C59 0.0197(9) 0.0155(10) 0.0220(9) -0.0062(8) -0.0006(8) -0.0007(8)
C60 0.0270(11) 0.0126(10) 0.0326(11) -0.0036(8) -0.0044(9) -0.0002(8)
C61 0.0339(12) 0.0263(12) 0.0243(10) -0.0121(9) -0.0009(9) 0.0028(10)
C62 0.0186(9) 0.0176(10) 0.0172(8) 0.0010(7) -0.0008(7) 0.0042(7)
C63 0.0266(11) 0.0180(11) 0.0255(10) 0.0011(8) -0.0005(8) 0.0063(8)
C64 0.0167(9) 0.0315(13) 0.0280(10) -0.0016(9) -0.0054(7) 0.0046(8)
C65 0.0215(10) 0.0123(10) 0.0282(10) 0.0005(8) -0.0067(8) -0.0006(8)
C66 0.0251(10) 0.0206(11) 0.0293(11) -0.0134(9) -0.0053(8) 0.0056(9)
C67 0.0213(10) 0.0354(13) 0.0201(9) -0.0127(9) 0.0003(8) 0.0017(9)
C68 0.0404(15) 0.0353(16) 0.0509(16) -0.0214(13) -0.0097(12) 0.0196(12)
C69 0.0153(9) 0.0306(12) 0.0253(10) 0.0021(9) 0.0011(8) -0.0107(8)
C70 0.0126(8) 0.0430(15) 0.0240(9) -0.0011(9) 0.0030(7) -0.0024(8)
C71 0.0147(9) 0.0438(15) 0.0286(11) -0.0026(10) 0.0022(8) 0.0060(9)
C72 0.0241(10) 0.0626(19) 0.0267(10) 0.0001(11) 0.0110(8) 0.0003(11)
C73 0.0480(16) 0.0454(17) 0.0353(13) -0.0012(12) 0.0079(12) 0.0018(13)
C74 0.0368(13) 0.0427(16) 0.0311(12) -0.0063(11) 0.0095(10) 0.0018(12)
C75 0.0269(10) 0.0378(14) 0.0229(9) -0.0070(9) 0.0065(8) -0.0085(9)
C76 0.0265(11) 0.0451(15) 0.0217(10) -0.0022(10) 0.0051(9) -0.0020(10)
C77 0.0254(11) 0.0450(16) 0.0309(12) -0.0022(11) 0.0034(9) -0.0010(11)
C78 0.0346(13) 0.0397(16) 0.0362(13) -0.0027(11) 0.0086(11) -0.0019(11)

loop_
_atom_type_symbol
_atom_type_description
_atom_type_scat_dispersion_real
_atom_type_scat_dispersion_imag
_atom_type_scat_source
C C 0.0033 0.0016 'International Tables Vol C Tables 4.2.6.8 and 6.1.1.4'
H H 0.0000 0.0000 'International Tables Vol C Tables 4.2.6.8 and 6.1.1.4'
O O 0.0106 0.0060 'International Tables Vol C Tables 4.2.6.8 and 6.1.1.4'
P P 0.1023 0.0942 'International Tables Vol C Tables 4.2.6.8 and 6.1.1.4'
Ru Ru -1.2594 0.8363 'International Tables Vol C Tables 4.2.6.8 and 6.1.1.4'

loop_
_geom_angle_atom_site_label_1
_geom_angle_atom_site_label_2
_geom_angle_atom_site_label_3
_geom_angle
C34 Ru1 P1 124.86(6)
C34 Ru1 C30 104.40(8)
P1 Ru1 C30 104.37(5)
C34 Ru1 C33 37.27(8)
P1 Ru1 C33 96.08(6)
C30 Ru1 C33 139.81(7)
C34 Ru1 C29 89.48(7)
P1 Ru1 C29 86.05(6)
C30 Ru1 C29 37.33(7)
C33 Ru1 C29 112.56(8)
C34 Ru1 C31 138.56(8)
P1 Ru1 C31 87.67(5)
C30 Ru1 C31 36.68(7)
C33 Ru1 C31 175.79(7)
C29 Ru1 C31 65.68(7)
C34 Ru1 C35 37.29(8)
P1 Ru1 C35 160.77(6)
C30 Ru1 C35 90.20(8)
C33 Ru1 C35 64.85(8)
C29 Ru1 C35 98.74(8)
C31 Ru1 C35 111.32(8)
C34 Ru1 P2 111.72(6)
P1 Ru1 P2 89.071(17)
C30 Ru1 P2 123.55(5)
C33 Ru1 P2 90.48(5)
C29 Ru1 P2 156.81(5)
C31 Ru1 P2 91.50(5)
C35 Ru1 P2 93.29(5)
O3 P1 O1 91.50(7)
O3 P1 O2 102.15(7)
O1 P1 O2 99.89(7)
O3 P1 Ru1 119.54(5)
O1 P1 Ru1 124.01(5)
O2 P1 Ru1 115.13(5)
C18 P2 C26 102.93(8)
C18 P2 C23 100.77(9)
C26 P2 C23 99.65(9)
C18 P2 Ru1 108.96(6)
C26 P2 Ru1 119.96(6)
C23 P2 Ru1 121.60(7)
C1 O1 P1 116.34(12)
C12 O2 P1 122.44(12)
C17 O3 P1 120.13(12)
C2 C1 C6 122.02(17)
C2 C1 O1 118.83(17)
C6 C1 O1 119.10(15)
C1 C2 C3 118.84(18)
C1 C2 H2 120.6
C3 C2 H2 120.6
C4 C3 C2 121.05(18)
C4 C3 H3 119.5
C2 C3 H3 119.5
C3 C4 C5 119.71(17)
C3 C4 C13 119.78(18)
C5 C4 C13 120.51(19)
C4 C5 C6 119.49(18)
C4 C5 C14 118.28(17)
C6 C5 C14 122.14(17)
C1 C6 C5 118.58(17)
C1 C6 C7 119.58(16)
C5 C6 C7 121.83(17)
C12 C7 C8 117.73(16)
C12 C7 C6 118.72(16)
C8 C7 C6 123.55(16)
C9 C8 C7 119.91(17)
C9 C8 C15 118.23(17)
C7 C8 C15 121.84(17)
C10 C9 C8 119.58(17)
C10 C9 C16 119.89(17)
C8 C9 C16 120.53(18)
C11 C10 C9 121.33(17)
C11 C10 H10 119.3
C9 C10 H10 119.3
C12 C11 C10 118.45(17)
C12 C11 H11 120.8
C10 C11 H11 120.8
C11 C12 O2 117.56(16)
C11 C12 C7 122.80(17)
O2 C12 C7 119.52(16)
C4 C13 H13A 109.5
C4 C13 H13B 109.5
H13A C13 H13B 109.5
C4 C13 H13C 109.5
H13A C13 H13C 109.5
H13B C13 H13C 109.5
C5 C14 H14A 109.5
C5 C14 H14B 109.5
H14A C14 H14B 109.5
C5 C14 H14C 109.4
H14A C14 H14C 109.5
H14B C14 H14C 109.5
C8 C15 H15A 109.5
C8 C15 H15B 109.4
H15A C15 H15B 109.5
C8 C15 H15C 109.5
H15A C15 H15C 109.5
H15B C15 H15C 109.5
C9 C16 H16A 109.5
C9 C16 H16B 109.4
H16A C16 H16B 109.5
C9 C16 H16C 109.5
H16A C16 H16C 109.5
H16B C16 H16C 109.5
C22 C17 O3 115.05(16)
C22 C17 C18 122.40(17)
O3 C17 C18 122.51(16)
C17 C18 C19 116.21(16)
C17 C18 P2 120.07(14)
C19 C18 P2 123.72(14)
C20 C19 C18 122.06(17)
C20 C19 H19 119.0
C18 C19 H19 119.0
C21 C20 C19 120.07(17)
C21 C20 H20 120.0
C19 C20 H20 120.0
C20 C21 C22 119.43(18)
C20 C21 H21 120.3
C22 C21 H21 120.3
C17 C22 C21 119.64(18)
C17 C22 H22 120.2
C21 C22 H22 120.2
C25 C23 C24 108.74(17)
C25 C23 P2 113.37(15)
C24 C23 P2 114.38(14)
C25 C23 H23 106.6
C24 C23 H23 106.6
P2 C23 H23 106.6
C23 C24 H24A 109.5
C23 C24 H24B 109.5
H24A C24 H24B 109.5
C23 C24 H24C 109.4
H24A C24 H24C 109.5
H24B C24 H24C 109.5
C23 C25 H25A 109.4
C23 C25 H25B 109.6
H25A C25 H25B 109.5
C23 C25 H25C 109.4
H25A C25 H25C 109.5
H25B C25 H25C 109.5
C27 C26 C28 109.57(17)
C27 C26 P2 111.83(13)
C28 C26 P2 114.03(14)
C27 C26 H26 107.0
C28 C26 H26 107.0
P2 C26 H26 107.0
C26 C27 H27A 109.5
C26 C27 H27B 109.5
H27A C27 H27B 109.5
C26 C27 H27C 109.4
H27A C27 H27C 109.5
H27B C27 H27C 109.5
C26 C28 H28A 109.5
C26 C28 H28B 109.4
H28A C28 H28B 109.5
C26 C28 H28C 109.5
H28A C28 H28C 109.5
H28B C28 H28C 109.5
C30 C29 Ru1 69.85(11)
C30 C29 H29A 116.6
Ru1 C29 H29A 116.6
C30 C29 H29B 116.7
Ru1 C29 H29B 116.7
H29A C29 H29B 113.7
C31 C30 C29 119.38(18)
C31 C30 C32 119.90(19)
C29 C30 C32 120.71(18)
C31 C30 Ru1 73.90(11)
C29 C30 Ru1 72.82(12)
C32 C30 Ru1 123.18(14)
C30 C31 Ru1 69.42(11)
C30 C31 H31A 116.8
Ru1 C31 H31A 116.7
C30 C31 H31B 116.7
Ru1 C31 H31B 116.7
H31A C31 H31B 113.7
C30 C32 H32A 109.5
C30 C32 H32B 109.4
H32A C32 H32B 109.5
C30 C32 H32C 109.5
H32A C32 H32C 109.5
H32B C32 H32C 109.5
C34 C33 Ru1 70.16(11)
C34 C33 H33A 116.6
Ru1 C33 H33A 116.6
C34 C33 H33B 116.6
Ru1 C33 H33B 116.6
H33A C33 H33B 113.6
C33 C34 C35 116.17(18)
C33 C34 C36 121.48(19)
C35 C34 C36 122.35(19)
C33 C34 Ru1 72.57(11)
C35 C34 Ru1 74.48(11)
C36 C34 Ru1 122.49(14)
C34 C35 Ru1 68.23(10)
C34 C35 H35A 116.9
Ru1 C35 H35A 116.9
C34 C35 H35B 116.8
Ru1 C35 H35B 116.8
H35A C35 H35B 113.9
C34 C36 H36A 109.6
C34 C36 H36B 109.4
H36A C36 H36B 109.5
C34 C36 H36C 109.5
H36A C36 H36C 109.5
H36B C36 H36C 109.5
C70 Ru2 P3 125.93(7)
C70 Ru2 C66 103.60(9)
P3 Ru2 C66 104.22(6)
C70 Ru2 C69 37.59(9)
P3 Ru2 C69 96.09(6)
C66 Ru2 C69 138.77(9)
C70 Ru2 C67 89.85(8)
P3 Ru2 C67 85.51(6)
C66 Ru2 C67 37.14(9)
C69 Ru2 C67 111.80(8)
C70 Ru2 C65 137.42(9)
P3 Ru2 C65 88.18(6)
C66 Ru2 C65 36.92(8)
C69 Ru2 C65 175.00(9)
C67 Ru2 C65 65.85(8)
C70 Ru2 C71 36.98(9)
P3 Ru2 C71 161.13(7)
C66 Ru2 C71 90.53(9)
C69 Ru2 C71 65.07(9)
C67 Ru2 C71 100.03(8)
C65 Ru2 C71 110.58(9)
C70 Ru2 P4 110.97(6)
P3 Ru2 P4 88.839(17)
C66 Ru2 P4 124.88(7)
C69 Ru2 P4 90.49(6)
C67 Ru2 P4 157.45(6)
C65 Ru2 P4 92.19(6)
C71 Ru2 P4 92.31(6)
O6 P3 O4 91.23(7)
O6 P3 O5 102.03(7)
O4 P3 O5 99.88(7)
O6 P3 Ru2 119.89(5)
O4 P3 Ru2 123.57(5)
O5 P3 Ru2 115.50(5)
C54 P4 C62 102.33(9)
C54 P4 C59 100.37(9)
C62 P4 C59 99.92(9)
C54 P4 Ru2 109.93(6)
C62 P4 Ru2 120.06(6)
C59 P4 Ru2 121.10(7)
C37 O4 P3 116.96(12)
C48 O5 P3 122.22(13)
C53 O6 P3 121.19(12)
C38 C37 O4 119.11(17)
C38 C37 C42 121.77(17)
O4 C37 C42 119.03(16)
C37 C38 C39 119.14(19)
C37 C38 H38 120.5
C39 C38 H38 120.4
C40 C39 C38 121.38(18)
C40 C39 H39 119.3
C38 C39 H39 119.3
C39 C40 C41 119.60(17)
C39 C40 C49 120.46(18)
C41 C40 C49 119.94(19)
C40 C41 C42 119.58(18)
C40 C41 C50 118.52(17)
C42 C41 C50 121.86(18)
C37 C42 C41 118.25(17)
C37 C42 C43 119.34(16)
C41 C42 C43 122.40(17)
C48 C43 C44 117.93(16)
C48 C43 C42 119.19(16)
C44 C43 C42 122.88(17)
C45 C44 C43 119.96(18)
C45 C44 C51 117.93(17)
C43 C44 C51 122.07(17)
C46 C45 C44 119.87(18)
C46 C45 C52 119.39(18)
C44 C45 C52 120.73(18)
C47 C46 C45 121.02(17)
C47 C46 H46 119.5
C45 C46 H46 119.5
C46 C47 C48 118.55(17)
C46 C47 H47 120.7
C48 C47 H47 120.7
O5 C48 C47 117.83(16)
O5 C48 C43 119.68(16)
C47 C48 C43 122.43(17)
C40 C49 H49A 109.6
C40 C49 H49B 109.4
H49A C49 H49B 109.5
C40 C49 H49C 109.4
H49A C49 H49C 109.5
H49B C49 H49C 109.5
C41 C50 H50A 109.4
C41 C50 H50B 109.5
H50A C50 H50B 109.5
C41 C50 H50C 109.4
H50A C50 H50C 109.5
H50B C50 H50C 109.5
C44 C51 H51A 109.5
C44 C51 H51B 109.5
H51A C51 H51B 109.5
C44 C51 H51C 109.5
H51A C51 H51C 109.5
H51B C51 H51C 109.5
C45 C52 H52A 109.5
C45 C52 H52B 109.5
H52A C52 H52B 109.5
C45 C52 H52C 109.4
H52A C52 H52C 109.5
H52B C52 H52C 109.5
C58 C53 O6 115.20(16)
C58 C53 C54 122.06(16)
O6 C53 C54 122.65(16)
C53 C54 C55 116.46(16)
C53 C54 P4 119.95(13)
C55 C54 P4 123.59(14)
C56 C55 C54 122.01(18)
C56 C55 H55 119.0
C54 C55 H55 119.0
C55 C56 C57 120.12(17)
C55 C56 H56 119.9
C57 C56 H56 120.0
C56 C57 C58 119.38(17)
C56 C57 H57 120.3
C58 C57 H57 120.3
C57 C58 C53 119.82(18)
C57 C58 H58 120.1
C53 C58 H58 120.1
C61 C59 C60 108.60(18)
C61 C59 P4 114.10(16)
C60 C59 P4 114.30(14)
C61 C59 H59 106.4
C60 C59 H59 106.4
P4 C59 H59 106.4
C59 C60 H60A 109.5
C59 C60 H60B 109.5
H60A C60 H60B 109.5
C59 C60 H60C 109.5
H60A C60 H60C 109.5
H60B C60 H60C 109.5
C59 C61 H61A 109.4
C59 C61 H61B 109.5
H61A C61 H61B 109.5
C59 C61 H61C 109.5
H61A C61 H61C 109.5
H61B C61 H61C 109.5
C63 C62 C64 110.04(17)
C63 C62 P4 111.59(14)
C64 C62 P4 114.29(15)
C63 C62 H62 106.8
C64 C62 H62 106.9
P4 C62 H62 106.8
C62 C63 H63A 109.4
C62 C63 H63B 109.5
H63A C63 H63B 109.5
C62 C63 H63C 109.5
H63A C63 H63C 109.5
H63B C63 H63C 109.5
C62 C64 H64A 109.5
C62 C64 H64B 109.5
H64A C64 H64B 109.5
C62 C64 H64C 109.5
H64A C64 H64C 109.5
H64B C64 H64C 109.5
C66 C65 Ru2 69.55(13)
C66 C65 H65A 116.7
Ru2 C65 H65A 116.7
C66 C65 H65B 116.7
Ru2 C65 H65B 116.7
H65A C65 H65B 113.7
C65 C66 C67 119.8(2)
C65 C66 C68 119.5(2)
C67 C66 C68 120.7(2)
C65 C66 Ru2 73.53(12)
C67 C66 Ru2 73.28(13)
C68 C66 Ru2 122.59(17)
C66 C67 Ru2 69.59(12)
C66 C67 H67A 116.7
Ru2 C67 H67A 116.7
C66 C67 H67B 116.7
Ru2 C67 H67B 116.7
H67A C67 H67B 113.7
C66 C68 H68A 109.4
C66 C68 H68B 109.5
H68A C68 H68B 109.5
C66 C68 H68C 109.5
H68A C68 H68C 109.5
H68B C68 H68C 109.5
C70 C69 Ru2 69.97(13)
C70 C69 H69A 116.7
Ru2 C69 H69A 116.7
C70 C69 H69B 116.6
Ru2 C69 H69B 116.6
H69A C69 H69B 113.6
C71 C70 C69 116.81(19)
C71 C70 C72 122.3(2)
C69 C70 C72 120.9(2)
C71 C70 Ru2 74.77(12)
C69 C70 Ru2 72.44(11)
C72 C70 Ru2 122.71(15)
C70 C71 Ru2 68.25(11)
C70 C71 H71A 117.0
Ru2 C71 H71A 116.8
C70 C71 H71B 116.8
Ru2 C71 H71B 116.8
H71A C71 H71B 113.9
C70 C72 H72A 109.6
C70 C72 H72B 109.4
H72A C72 H72B 109.5
C70 C72 H72C 109.5
H72A C72 H72C 109.5
H72B C72 H72C 109.5
C74 C73 H73A 109.5
C74 C73 H73B 109.5
H73A C73 H73B 109.5
C74 C73 H73C 109.5
H73A C73 H73C 109.5
H73B C73 H73C 109.5
C75 C74 C73 113.1(2)
C75 C74 H74A 109.0
C73 C74 H74A 109.0
C75 C74 H74B 108.9
C73 C74 H74B 108.9
H74A C74 H74B 107.8
C74 C75 C76 113.30(18)
C74 C75 H75A 108.9
C76 C75 H75A 108.9
C74 C75 H75B 109.0
C76 C75 H75B 108.9
H75A C75 H75B 107.7
C75 C76 C77 114.21(19)
C75 C76 H76A 108.7
C77 C76 H76A 108.7
C75 C76 H76B 108.7
C77 C76 H76B 108.6
H76A C76 H76B 107.6
C78 C77 C76 114.3(2)
C78 C77 H77A 108.7
C76 C77 H77A 108.8
C78 C77 H77B 108.7
C76 C77 H77B 108.6
H77A C77 H77B 107.6
C77 C78 H78A 109.5
C77 C78 H78B 109.5
H78A C78 H78B 109.5
C77 C78 H78C 109.4
H78A C78 H78C 109.5
H78B C78 H78C 109.5

loop_
_geom_bond_atom_site_label_1
_geom_bond_atom_site_label_2
_geom_bond_distance
Ru1 C34 2.1891(18)
Ru1 P1 2.1999(5)
Ru1 C30 2.203(2)
Ru1 C33 2.220(2)
Ru1 C29 2.2421(19)
Ru1 C31 2.261(2)
Ru1 C35 2.2712(19)
Ru1 P2 2.3337(5)
P1 O3 1.6296(13)
P1 O1 1.6344(14)
P1 O2 1.6353(13)
P2 C18 1.8385(18)
P2 C26 1.8738(19)
P2 C23 1.875(2)
O1 C1 1.402(2)
O2 C12 1.394(2)
O3 C17 1.401(2)
C1 C2 1.379(3)
C1 C6 1.399(3)
C2 C3 1.392(3)
C2 H2 0.9500
C3 C4 1.391(3)
C3 H3 0.9500
C4 C5 1.408(3)
C4 C13 1.509(3)
C5 C6 1.410(2)
C5 C14 1.494(3)
C6 C7 1.493(2)
C7 C12 1.397(3)
C7 C8 1.413(3)
C8 C9 1.407(3)
C8 C15 1.511(3)
C9 C10 1.391(3)
C9 C16 1.510(3)
C10 C11 1.385(3)
C10 H10 0.9500
C11 C12 1.381(2)
C11 H11 0.9500
C13 H13A 0.9800
C13 H13B 0.9800
C13 H13C 0.9800
C14 H14A 0.9800
C14 H14B 0.9800
C14 H14C 0.9800
C15 H15A 0.9800
C15 H15B 0.9800
C15 H15C 0.9800
C16 H16A 0.9800
C16 H16B 0.9800
C16 H16C 0.9800
C17 C22 1.385(3)
C17 C18 1.402(3)
C18 C19 1.403(2)
C19 C20 1.389(2)
C19 H19 0.9500
C20 C21 1.385(3)
C20 H20 0.9500
C21 C22 1.395(3)
C21 H21 0.9500
C22 H22 0.9500
C23 C25 1.531(3)
C23 C24 1.535(3)
C23 H23 1.0000
C24 H24A 0.9800
C24 H24B 0.9800
C24 H24C 0.9800
C25 H25A 0.9800
C25 H25B 0.9800
C25 H25C 0.9800
C26 C27 1.531(3)
C26 C28 1.539(3)
C26 H26 1.0000
C27 H27A 0.9800
C27 H27B 0.9800
C27 H27C 0.9800
C28 H28A 0.9800
C28 H28B 0.9800
C28 H28C 0.9800
C29 C30 1.423(3)
C29 H29A 0.9900
C29 H29B 0.9900
C30 C31 1.406(3)
C30 C32 1.510(3)
C31 H31A 0.9900
C31 H31B 0.9900
C32 H32A 0.9800
C32 H32B 0.9800
C32 H32C 0.9800
C33 C34 1.409(3)
C33 H33A 0.9900
C33 H33B 0.9900
C34 C35 1.428(3)
C34 C36 1.503(3)
C35 H35A 0.9900
C35 H35B 0.9900
C36 H36A 0.9800
C36 H36B 0.9800
C36 H36C 0.9800
Ru2 C70 2.179(2)
Ru2 P3 2.1936(5)
Ru2 C66 2.200(2)
Ru2 C69 2.211(2)
Ru2 C67 2.248(2)
Ru2 C65 2.251(2)
Ru2 C71 2.264(2)
Ru2 P4 2.3376(5)
P3 O6 1.6248(13)
P3 O4 1.6343(14)
P3 O5 1.6355(13)
P4 C54 1.8388(17)
P4 C62 1.873(2)
P4 C59 1.873(2)
O4 C37 1.398(2)
O5 C48 1.387(2)
O6 C53 1.391(2)
C37 C38 1.378(3)
C37 C42 1.402(3)
C38 C39 1.386(3)
C38 H38 0.9500
C39 C40 1.381(3)
C39 H39 0.9500
C40 C41 1.410(3)
C40 C49 1.509(3)
C41 C42 1.413(3)
C41 C50 1.502(3)
C42 C43 1.488(2)
C43 C48 1.396(3)
C43 C44 1.410(3)
C44 C45 1.405(3)
C44 C51 1.505(3)
C45 C46 1.389(3)
C45 C52 1.512(3)
C46 C47 1.388(3)
C46 H46 0.9500
C47 C48 1.389(2)
C47 H47 0.9500
C49 H49A 0.9800
C49 H49B 0.9800
C49 H49C 0.9800
C50 H50A 0.9800
C50 H50B 0.9800
C50 H50C 0.9800
C51 H51A 0.9800
C51 H51B 0.9800
C51 H51C 0.9800
C52 H52A 0.9800
C52 H52B 0.9800
C52 H52C 0.9800
C53 C58 1.390(2)
C53 C54 1.400(2)
C54 C55 1.402(2)
C55 C56 1.385(3)
C55 H55 0.9500
C56 C57 1.388(3)
C56 H56 0.9500
C57 C58 1.390(3)
C57 H57 0.9500
C58 H58 0.9500
C59 C61 1.528(3)
C59 C60 1.529(3)
C59 H59 1.0000
C60 H60A 0.9800
C60 H60B 0.9800
C60 H60C 0.9800
C61 H61A 0.9800
C61 H61B 0.9800
C61 H61C 0.9800
C62 C63 1.529(3)
C62 C64 1.543(3)
C62 H62 1.0000
C63 H63A 0.9800
C63 H63B 0.9800
C63 H63C 0.9800
C64 H64A 0.9800
C64 H64B 0.9800
C64 H64C 0.9800
C65 C66 1.410(3)
C65 H65A 0.9900
C65 H65B 0.9900
C66 C67 1.417(3)
C66 C68 1.513(3)
C67 H67A 0.9900
C67 H67B 0.9900
C68 H68A 0.9800
C68 H68B 0.9800
C68 H68C 0.9800
C69 C70 1.415(3)
C69 H69A 0.9900
C69 H69B 0.9900
C70 C71 1.411(3)
C70 C72 1.510(3)
C71 H71A 0.9900
C71 H71B 0.9900
C72 H72A 0.9800
C72 H72B 0.9800
C72 H72C 0.9800
C73 C74 1.526(4)
C73 H73A 0.9800
C73 H73B 0.9800
C73 H73C 0.9800
C74 C75 1.518(3)
C74 H74A 0.9900
C74 H74B 0.9900
C75 C76 1.528(3)
C75 H75A 0.9900
C75 H75B 0.9900
C76 C77 1.532(4)
C76 H76A 0.9900
C76 H76B 0.9900
C77 C78 1.523(3)
C77 H77A 0.9900
C77 H77B 0.9900
C78 H78A 0.9800
C78 H78B 0.9800
C78 H78C 0.9800

loop_
_geom_torsion_atom_site_label_1
_geom_torsion_atom_site_label_2
_geom_torsion_atom_site_label_3
_geom_torsion_atom_site_label_4
_geom_torsion
C34 Ru1 P1 O3 -116.73(9)
C30 Ru1 P1 O3 123.85(8)
C33 Ru1 P1 O3 -91.03(8)
C29 Ru1 P1 O3 156.67(8)
C31 Ru1 P1 O3 90.89(8)
C35 Ru1 P1 O3 -97.98(18)
P2 Ru1 P1 O3 -0.65(6)
C34 Ru1 P1 O1 -1.99(9)
C30 Ru1 P1 O1 -121.41(8)
C33 Ru1 P1 O1 23.71(8)
C29 Ru1 P1 O1 -88.59(8)
C31 Ru1 P1 O1 -154.37(8)
C35 Ru1 P1 O1 16.77(18)
P2 Ru1 P1 O1 114.10(6)
C34 Ru1 P1 O2 121.06(8)
C30 Ru1 P1 O2 1.64(8)
C33 Ru1 P1 O2 146.75(7)
C29 Ru1 P1 O2 34.45(7)
C31 Ru1 P1 O2 -31.32(7)
C35 Ru1 P1 O2 139.81(17)
P2 Ru1 P1 O2 -122.86(5)
C34 Ru1 P2 C18 167.19(9)
P1 Ru1 P2 C18 39.68(7)
C30 Ru1 P2 C18 -67.00(9)
C33 Ru1 P2 C18 135.75(9)
C29 Ru1 P2 C18 -38.04(16)
C31 Ru1 P2 C18 -47.96(8)
C35 Ru1 P2 C18 -159.41(9)
C34 Ru1 P2 C26 -74.70(10)
P1 Ru1 P2 C26 157.79(7)
C30 Ru1 P2 C26 51.11(10)
C33 Ru1 P2 C26 -106.14(9)
C29 Ru1 P2 C26 80.07(16)
C31 Ru1 P2 C26 70.15(9)
C35 Ru1 P2 C26 -41.31(9)
C34 Ru1 P2 C23 50.87(10)
P1 Ru1 P2 C23 -76.63(7)
C30 Ru1 P2 C23 176.68(9)
C33 Ru1 P2 C23 19.44(9)
C29 Ru1 P2 C23 -154.36(16)
C31 Ru1 P2 C23 -164.28(9)
C35 Ru1 P2 C23 84.27(9)
O3 P1 O1 C1 -155.77(13)
O2 P1 O1 C1 -53.16(13)
Ru1 P1 O1 C1 76.45(13)
O3 P1 O2 C12 53.81(14)
O1 P1 O2 C12 -39.90(14)
Ru1 P1 O2 C12 -175.04(11)
O1 P1 O3 C17 178.16(14)
O2 P1 O3 C17 77.71(14)
Ru1 P1 O3 C17 -50.71(15)
P1 O1 C1 C2 -104.66(18)
P1 O1 C1 C6 78.02(19)
C6 C1 C2 C3 -1.6(3)
O1 C1 C2 C3 -178.80(17)
C1 C2 C3 C4 -2.4(3)
C2 C3 C4 C5 2.1(3)
C2 C3 C4 C13 -177.10(19)
C3 C4 C5 C6 2.3(3)
C13 C4 C5 C6 -178.60(18)
C3 C4 C5 C14 -174.35(18)
C13 C4 C5 C14 4.8(3)
C2 C1 C6 C5 5.8(3)
O1 C1 C6 C5 -176.99(16)
C2 C1 C6 C7 -175.21(18)
O1 C1 C6 C7 2.0(3)
C4 C5 C6 C1 -6.0(3)
C14 C5 C6 C1 170.43(18)
C4 C5 C6 C7 174.99(18)
C14 C5 C6 C7 -8.6(3)
C1 C6 C7 C12 -52.5(3)
C5 C6 C7 C12 126.5(2)
C1 C6 C7 C8 127.3(2)
C5 C6 C7 C8 -53.7(3)
C12 C7 C8 C9 -4.5(3)
C6 C7 C8 C9 175.74(18)
C12 C7 C8 C15 173.74(18)
C6 C7 C8 C15 -6.0(3)
C7 C8 C9 C10 1.1(3)
C15 C8 C9 C10 -177.15(18)
C7 C8 C9 C16 -178.78(18)
C15 C8 C9 C16 2.9(3)
C8 C9 C10 C11 1.9(3)
C16 C9 C10 C11 -178.16(19)
C9 C10 C11 C12 -1.5(3)
C10 C11 C12 O2 -178.14(17)
C10 C11 C12 C7 -2.2(3)
P1 O2 C12 C11 -111.48(17)
P1 O2 C12 C7 72.4(2)
C8 C7 C12 C11 5.1(3)
C6 C7 C12 C11 -175.12(18)
C8 C7 C12 O2 -179.02(16)
C6 C7 C12 O2 0.8(3)
P1 O3 C17 C22 -126.31(16)
P1 O3 C17 C18 56.0(2)
C22 C17 C18 C19 4.4(3)
O3 C17 C18 C19 -178.17(17)
C22 C17 C18 P2 -175.63(15)
O3 C17 C18 P2 1.8(3)
C26 P2 C18 C17 -179.56(15)
C23 P2 C18 C17 77.80(17)
Ru1 P2 C18 C17 -51.20(16)
C26 P2 C18 C19 0.45(18)
C23 P2 C18 C19 -102.18(17)
Ru1 P2 C18 C19 128.82(15)
C17 C18 C19 C20 -0.9(3)
P2 C18 C19 C20 179.08(15)
C18 C19 C20 C21 -2.7(3)
C19 C20 C21 C22 2.9(3)
O3 C17 C22 C21 178.14(17)
C18 C17 C22 C21 -4.2(3)
C20 C21 C22 C17 0.5(3)
C18 P2 C23 C25 54.71(16)
C26 P2 C23 C25 -50.57(16)
Ru1 P2 C23 C25 175.06(12)
C18 P2 C23 C24 -70.75(16)
C26 P2 C23 C24 -176.02(14)
Ru1 P2 C23 C24 49.60(16)
C18 P2 C26 C27 82.37(15)
C23 P2 C26 C27 -174.12(14)
Ru1 P2 C26 C27 -38.77(16)
C18 P2 C26 C28 -152.63(14)
C23 P2 C26 C28 -49.12(15)
Ru1 P2 C26 C28 86.23(14)
C34 Ru1 C29 C30 114.96(12)
P1 Ru1 C29 C30 -120.04(11)
C33 Ru1 C29 C30 145.01(11)
C31 Ru1 C29 C30 -30.82(11)
C35 Ru1 C29 C30 78.70(12)
P2 Ru1 C29 C30 -41.7(2)
Ru1 C29 C30 C31 59.53(17)
Ru1 C29 C30 C32 -118.86(19)
C34 Ru1 C30 C31 162.03(12)
P1 Ru1 C30 C31 -65.52(12)
C33 Ru1 C30 C31 176.27(12)
C29 Ru1 C30 C31 -128.59(17)
C35 Ru1 C30 C31 127.16(12)
P2 Ru1 C30 C31 33.09(13)
C34 Ru1 C30 C29 -69.38(13)
P1 Ru1 C30 C29 63.06(11)
C33 Ru1 C30 C29 -55.14(17)
C31 Ru1 C30 C29 128.59(17)
C35 Ru1 C30 C29 -104.25(12)
P2 Ru1 C30 C29 161.68(10)
C34 Ru1 C30 C32 46.49(18)
P1 Ru1 C30 C32 178.94(16)
C33 Ru1 C30 C32 60.7(2)
C29 Ru1 C30 C32 115.9(2)
C31 Ru1 C30 C32 -115.5(2)
C35 Ru1 C30 C32 11.62(17)
P2 Ru1 C30 C32 -82.45(17)
C29 C30 C31 Ru1 -58.98(17)
C32 C30 C31 Ru1 119.41(19)
C34 Ru1 C31 C30 -26.84(17)
P1 Ru1 C31 C30 118.07(11)
C29 Ru1 C31 C30 31.35(12)
C35 Ru1 C31 C30 -58.81(13)
P2 Ru1 C31 C30 -152.92(11)
P1 Ru1 C33 C34 -144.02(11)
C30 Ru1 C33 C34 -23.17(18)
C29 Ru1 C33 C34 -55.78(14)
C35 Ru1 C33 C34 33.46(12)
P2 Ru1 C33 C34 126.86(12)
Ru1 C33 C34 C35 -62.17(15)
Ru1 C33 C34 C36 117.90(19)
P1 Ru1 C34 C33 45.39(14)
C30 Ru1 C34 C33 164.80(12)
C29 Ru1 C34 C33 130.22(13)
C31 Ru1 C34 C33 -179.03(12)
C35 Ru1 C34 C33 -124.54(18)
P2 Ru1 C34 C33 -59.45(13)
P1 Ru1 C34 C35 169.93(10)
C30 Ru1 C34 C35 -70.66(14)
C33 Ru1 C34 C35 124.54(18)
C29 Ru1 C34 C35 -105.24(13)
C31 Ru1 C34 C35 -54.49(17)
P2 Ru1 C34 C35 65.09(13)
P1 Ru1 C34 C36 -71.28(19)
C30 Ru1 C34 C36 48.13(19)
C33 Ru1 C34 C36 -116.7(2)
C29 Ru1 C34 C36 13.54(18)
C31 Ru1 C34 C36 64.3(2)
C35 Ru1 C34 C36 118.8(2)
P2 Ru1 C34 C36 -176.12(16)
C33 C34 C35 Ru1 61.13(15)
C36 C34 C35 Ru1 -118.94(19)
P1 Ru1 C35 C34 -25.8(2)
C30 Ru1 C35 C34 113.94(13)
C33 Ru1 C35 C34 -33.44(12)
C29 Ru1 C35 C34 77.45(13)
C31 Ru1 C35 C34 144.67(12)
P2 Ru1 C35 C34 -122.43(12)
C70 Ru2 P3 O6 -115.68(10)
C66 Ru2 P3 O6 125.42(9)
C69 Ru2 P3 O6 -90.74(9)
C67 Ru2 P3 O6 157.77(9)
C65 Ru2 P3 O6 91.85(8)
C71 Ru2 P3 O6 -94.13(19)
P4 Ru2 P3 O6 -0.38(6)
C70 Ru2 P3 O4 -1.41(10)
C66 Ru2 P3 O4 -120.31(9)
C69 Ru2 P3 O4 23.53(8)
C67 Ru2 P3 O4 -87.96(9)
C65 Ru2 P3 O4 -153.87(8)
C71 Ru2 P3 O4 20.1(2)
P4 Ru2 P3 O4 113.89(6)
C70 Ru2 P3 O5 121.61(9)
C66 Ru2 P3 O5 2.71(9)
C69 Ru2 P3 O5 146.54(8)
C67 Ru2 P3 O5 35.05(8)
C65 Ru2 P3 O5 -30.86(7)
C71 Ru2 P3 O5 143.15(19)
P4 Ru2 P3 O5 -123.09(5)
C70 Ru2 P4 C54 166.85(10)
P3 Ru2 P4 C54 38.48(7)
C66 Ru2 P4 C54 -68.10(10)
C69 Ru2 P4 C54 134.56(9)
C67 Ru2 P4 C54 -36.88(18)
C65 Ru2 P4 C54 -49.66(9)
C71 Ru2 P4 C54 -160.37(10)
C70 Ru2 P4 C62 -74.97(11)
P3 Ru2 P4 C62 156.66(8)
C66 Ru2 P4 C62 50.08(11)
C69 Ru2 P4 C62 -107.26(10)
C67 Ru2 P4 C62 81.30(18)
C65 Ru2 P4 C62 68.52(9)
C71 Ru2 P4 C62 -42.18(10)
C70 Ru2 P4 C59 50.59(11)
P3 Ru2 P4 C59 -77.78(8)
C66 Ru2 P4 C59 175.64(11)
C69 Ru2 P4 C59 18.30(10)
C67 Ru2 P4 C59 -153.14(17)
C65 Ru2 P4 C59 -165.92(9)
C71 Ru2 P4 C59 83.38(10)
O6 P3 O4 C37 -154.36(13)
O5 P3 O4 C37 -51.93(13)
Ru2 P3 O4 C37 77.87(13)
O6 P3 O5 C48 52.24(14)
O4 P3 O5 C48 -41.16(14)
Ru2 P3 O5 C48 -176.00(11)
O4 P3 O6 C53 179.26(14)
O5 P3 O6 C53 78.89(14)
Ru2 P3 O6 C53 -50.18(15)
P3 O4 C37 C38 -105.15(18)
P3 O4 C37 C42 78.3(2)
O4 C37 C38 C39 -177.43(18)
C42 C37 C38 C39 -1.0(3)
C37 C38 C39 C40 -1.7(3)
C38 C39 C40 C41 0.1(3)
C38 C39 C40 C49 -179.6(2)
C39 C40 C41 C42 4.0(3)
C49 C40 C41 C42 -176.31(19)
C39 C40 C41 C50 -173.53(19)
C49 C40 C41 C50 6.2(3)
C38 C37 C42 C41 5.0(3)
O4 C37 C42 C41 -178.53(17)
C38 C37 C42 C43 -175.92(18)
O4 C37 C42 C43 0.5(3)
C40 C41 C42 C37 -6.4(3)
C50 C41 C42 C37 170.98(18)
C40 C41 C42 C43 174.53(18)
C50 C41 C42 C43 -8.1(3)
C37 C42 C43 C48 -52.1(3)
C41 C42 C43 C48 126.9(2)
C37 C42 C43 C44 127.2(2)
C41 C42 C43 C44 -53.8(3)
C48 C43 C44 C45 -5.2(3)
C42 C43 C44 C45 175.50(18)
C48 C43 C44 C51 172.64(18)
C42 C43 C44 C51 -6.7(3)
C43 C44 C45 C46 1.6(3)
C51 C44 C45 C46 -176.29(18)
C43 C44 C45 C52 -179.10(18)
C51 C44 C45 C52 3.0(3)
C44 C45 C46 C47 2.0(3)
C52 C45 C46 C47 -177.26(19)
C45 C46 C47 C48 -1.9(3)
P3 O5 C48 C47 -110.67(17)
P3 O5 C48 C43 72.1(2)
C46 C47 C48 O5 -179.04(17)
C46 C47 C48 C43 -1.9(3)
C44 C43 C48 O5 -177.50(16)
C42 C43 C48 O5 1.9(3)
C44 C43 C48 C47 5.4(3)
C42 C43 C48 C47 -175.26(18)
P3 O6 C53 C58 -128.04(16)
P3 O6 C53 C54 55.3(2)
C58 C53 C54 C55 4.7(3)
O6 C53 C54 C55 -178.93(17)
C58 C53 C54 P4 -175.08(15)
O6 C53 C54 P4 1.3(3)
C62 P4 C54 C53 -178.11(15)
C59 P4 C54 C53 79.22(17)
Ru2 P4 C54 C53 -49.46(17)
C62 P4 C54 C55 2.15(19)
C59 P4 C54 C55 -100.51(18)
Ru2 P4 C54 C55 130.81(15)
C53 C54 C55 C56 -2.5(3)
P4 C54 C55 C56 177.29(15)
C54 C55 C56 C57 -0.8(3)
C55 C56 C57 C58 2.1(3)
C56 C57 C58 C53 0.1(3)
O6 C53 C58 C57 179.76(18)
C54 C53 C58 C57 -3.6(3)
C54 P4 C59 C61 55.45(17)
C62 P4 C59 C61 -49.17(17)
Ru2 P4 C59 C61 176.46(13)
C54 P4 C59 C60 -70.38(17)
C62 P4 C59 C60 -175.00(16)
Ru2 P4 C59 C60 50.63(17)
C54 P4 C62 C63 82.22(15)
C59 P4 C62 C63 -174.76(14)
Ru2 P4 C62 C63 -39.76(17)
C54 P4 C62 C64 -152.12(15)
C59 P4 C62 C64 -49.10(16)
Ru2 P4 C62 C64 85.89(15)
C70 Ru2 C65 C66 -29.59(18)
P3 Ru2 C65 C66 116.83(12)
C67 Ru2 C65 C66 30.93(13)
C71 Ru2 C65 C66 -61.10(14)
P4 Ru2 C65 C66 -154.40(12)
Ru2 C65 C66 C67 -59.01(19)
Ru2 C65 C66 C68 118.6(2)
C70 Ru2 C66 C65 159.90(13)
P3 Ru2 C66 C65 -66.94(13)
C69 Ru2 C66 C65 175.98(13)
C67 Ru2 C66 C65 -129.02(19)
C71 Ru2 C66 C65 124.95(13)
P4 Ru2 C66 C65 31.76(15)
C70 Ru2 C66 C67 -71.09(14)
P3 Ru2 C66 C67 62.08(13)
C69 Ru2 C66 C67 -55.01(18)
C65 Ru2 C66 C67 129.02(19)
C71 Ru2 C66 C67 -106.04(14)
P4 Ru2 C66 C67 160.77(10)
C70 Ru2 C66 C68 45.0(2)
P3 Ru2 C66 C68 178.2(2)
C69 Ru2 C66 C68 61.1(3)
C67 Ru2 C66 C68 116.1(3)
C65 Ru2 C66 C68 -114.9(3)
C71 Ru2 C66 C68 10.0(2)
P4 Ru2 C66 C68 -83.1(2)
C65 C66 C67 Ru2 59.14(18)
C68 C66 C67 Ru2 -118.4(2)
C70 Ru2 C67 C66 113.15(14)
P3 Ru2 C67 C66 -120.78(13)
C69 Ru2 C67 C66 144.44(13)
C65 Ru2 C67 C66 -30.76(13)
C71 Ru2 C67 C66 77.41(14)
P4 Ru2 C67 C66 -44.8(2)
P3 Ru2 C69 C70 -145.97(12)
C66 Ru2 C69 C70 -26.19(19)
C67 Ru2 C69 C70 -58.38(14)
C71 Ru2 C69 C70 32.82(12)
P4 Ru2 C69 C70 125.15(12)
Ru2 C69 C70 C71 -62.05(17)
Ru2 C69 C70 C72 118.1(2)
P3 Ru2 C70 C71 168.61(12)
C66 Ru2 C70 C71 -72.22(15)
C69 Ru2 C70 C71 125.2(2)
C67 Ru2 C70 C71 -107.04(15)
C65 Ru2 C70 C71 -54.45(18)
P4 Ru2 C70 C71 64.08(15)
P3 Ru2 C70 C69 43.41(14)
C66 Ru2 C70 C69 162.58(13)
C67 Ru2 C70 C69 127.76(13)
C65 Ru2 C70 C69 -179.65(13)
C71 Ru2 C70 C69 -125.2(2)
P4 Ru2 C70 C69 -61.12(13)
P3 Ru2 C70 C72 -72.4(2)
C66 Ru2 C70 C72 46.7(2)
C69 Ru2 C70 C72 -115.9(3)
C67 Ru2 C70 C72 11.9(2)
C65 Ru2 C70 C72 64.5(3)
C71 Ru2 C70 C72 118.9(3)
P4 Ru2 C70 C72 -177.0(2)
C69 C70 C71 Ru2 60.79(16)
C72 C70 C71 Ru2 -119.4(2)
P3 Ru2 C71 C70 -29.6(3)
C66 Ru2 C71 C70 112.25(15)
C69 Ru2 C71 C70 -33.34(14)
C67 Ru2 C71 C70 76.15(15)
C65 Ru2 C71 C70 143.98(14)
P4 Ru2 C71 C70 -122.81(13)
C73 C74 C75 C76 178.0(2)
C74 C75 C76 C77 176.9(2)
C75 C76 C77 C78 64.5(3)
